data_7719626
loop_
_publ_author_name
'Kumar, Ashish'
'Krishnaswamy, Shobhana'
'Chand, Dillip Kumar'

_publ_section_title
;
 Isomeric double-cavity coordination cages: to encapsulate or not to
 encapsulate the guest
;
_journal_name_full 'Dalton Transactions'
_journal_paper_doi 10.1039/D5DT02147B
_journal_year 2025
_chemical_formula_sum 'C178 H154 N32 O40 Pd3 S8'
_chemical_formula_weight 3957.00
_space_group_crystal_system monoclinic
_space_group_IT_number 15
_space_group_name_Hall '-C 2yc'
_space_group_name_H-M_alt 'C 1 2/c 1'
_atom_sites_solution_hydrogens geom
_audit_creation_method SHELXL-2019/3
_audit_update_record
;
2025-05-20 deposited with the CCDC.	2025-10-08 downloaded from the CCDC.
;
_cell_angle_alpha 90
_cell_angle_beta 100.781(2)
_cell_angle_gamma 90
_cell_formula_units_Z 4
_cell_length_a 16.3839(9)
_cell_length_b 51.559(2)
_cell_length_c 28.5511(14)
_cell_measurement_reflns_used 9548
_cell_measurement_temperature 100(2)
_cell_measurement_theta_max 25.04
_cell_measurement_theta_min 2.79
_cell_volume 23692(2)
_computing_cell_refinement 'APEX4/SAINT (Bruker, 2021)'
_computing_data_collection 'APEX4 (Bruker, 2021)'
_computing_data_reduction 'SAINT/XPREP (Bruker, 2021)'
_computing_structure_refinement 'SHELXL-2019/2 (Sheldrick, 2019), WinGX'
_computing_structure_solution 'SHELXT 2018/2 (Sheldrick, 2018)'
_diffrn_ambient_temperature 100(2)
_diffrn_measured_fraction_theta_full 0.997
_diffrn_measured_fraction_theta_max 0.997
_diffrn_measurement_device_type 'Bruker D8 Venture Diffractometer'
_diffrn_measurement_method '\f and \w scans'
_diffrn_radiation_type MoK\a
_diffrn_radiation_wavelength 0.71073
_diffrn_reflns_av_R_equivalents 0.0726
_diffrn_reflns_av_unetI/netI 0.0320
_diffrn_reflns_Laue_measured_fraction_full 0.997
_diffrn_reflns_Laue_measured_fraction_max 0.997
_diffrn_reflns_limit_h_max 19
_diffrn_reflns_limit_h_min -19
_diffrn_reflns_limit_k_max 61
_diffrn_reflns_limit_k_min -61
_diffrn_reflns_limit_l_max 33
_diffrn_reflns_limit_l_min -33
_diffrn_reflns_number 263667
_diffrn_reflns_point_group_measured_fraction_full 0.997
_diffrn_reflns_point_group_measured_fraction_max 0.997
_diffrn_reflns_theta_full 25.069
_diffrn_reflns_theta_max 25.069
_diffrn_reflns_theta_min 2.479
_diffrn_source 'fine focus sealed tube'
_exptl_absorpt_coefficient_mu 0.361
_exptl_absorpt_correction_T_max 0.9582
_exptl_absorpt_correction_T_min 0.7022
_exptl_absorpt_correction_type multi-scan
_exptl_absorpt_process_details
;
 SADABS-2016/2 - Bruker AXS area detector 
 scaling and absorption correction
;
_exptl_crystal_colour yellow
_exptl_crystal_density_diffrn 1.109
_exptl_crystal_description block
_exptl_crystal_F_000 8128
_exptl_crystal_size_max 0.261
_exptl_crystal_size_mid 0.185
_exptl_crystal_size_min 0.125
_refine_diff_density_max 2.805
_refine_diff_density_min -0.826
_refine_diff_density_rms 0.133
_refine_ls_extinction_method none
_refine_ls_goodness_of_fit_ref 1.043
_refine_ls_hydrogen_treatment constr
_refine_ls_matrix_type full
_refine_ls_number_parameters 1255
_refine_ls_number_reflns 20982
_refine_ls_number_restraints 160
_refine_ls_restrained_S_all 1.058
_refine_ls_R_factor_all 0.0967
_refine_ls_R_factor_gt 0.0736
_refine_ls_shift/su_max 0.001
_refine_ls_shift/su_mean 0.000
_refine_ls_structure_factor_coef Fsqd
_refine_ls_weighting_details 'w=1/[\s^2^(Fo^2^)+(0.1554P)^2^+86.2164P] where P=(Fo^2^+2Fc^2^)/3'
_refine_ls_weighting_scheme calc
_refine_ls_wR_factor_gt 0.2190
_refine_ls_wR_factor_ref 0.2526
_reflns_Friedel_coverage 0.000
_reflns_number_gt 15599
_reflns_number_total 20982
_reflns_threshold_expression 'I > 2\s(I)'
_cod_data_source_file d5dt02147b2.cif
_cod_data_source_block shelx_CCDC2
_cod_original_cell_volume 23693(2)
_cod_original_sg_symbol_H-M 'C 2/c'
_cod_database_code 7719626
_shelx_shelxl_version_number 2019/3
_shelx_space_group_comment
;
The symmetry employed for this shelxl refinement is uniquely defined
by the following loop, which should always be used as a source of
symmetry information in preference to the above space-group names.
They are only intended as comments.
;
_shelx_estimated_absorpt_t_min 0.912
_shelx_estimated_absorpt_t_max 0.956

loop_
_space_group_symop_operation_xyz
'x, y, z'
'-x, y, -z+1/2'
'x+1/2, y+1/2, z'
'-x+1/2, y+1/2, -z+1/2'
'-x, -y, -z'
'x, -y, z-1/2'
'-x+1/2, -y+1/2, -z'
'x+1/2, -y+1/2, z-1/2'

loop_
_atom_site_label
_atom_site_type_symbol
_atom_site_fract_x
_atom_site_fract_y
_atom_site_fract_z
_atom_site_U_iso_or_equiv
_atom_site_adp_type
_atom_site_occupancy
_atom_site_site_symmetry_order
_atom_site_calc_flag
_atom_site_refinement_flags_posn
_atom_site_refinement_flags_adp
_atom_site_refinement_flags_occupancy
_atom_site_disorder_assembly
_atom_site_disorder_group
C1 C 0.1018(5) 0.26060(11) 0.5723(2) 0.0740(19) Uani 1 1 d . . . . .
H1 H 0.077026 0.246569 0.586125 0.089 Uiso 1 1 calc R U . . .
C2 C 0.1746(6) 0.25676(12) 0.5550(3) 0.096(3) Uani 1 1 d . . . . .
H2 H 0.199880 0.240102 0.557396 0.115 Uiso 1 1 calc R U . . .
C3 C 0.2100(5) 0.27645(12) 0.5347(3) 0.088(2) Uani 1 1 d . . . . .
H3 H 0.260022 0.273764 0.523050 0.106 Uiso 1 1 calc R U . . .
C4 C 0.1721(4) 0.30078(11) 0.5311(2) 0.0665(17) Uani 1 1 d . . . . .
C5 C 0.1020(4) 0.30395(9) 0.54949(19) 0.0533(13) Uani 1 1 d . . . . .
H5 H 0.077185 0.320641 0.548197 0.064 Uiso 1 1 calc R U . . .
C6 C 0.2492(5) 0.32266(11) 0.4766(3) 0.076(2) Uani 1 1 d . . . . .
C7 C 0.2746(4) 0.34852(10) 0.4603(2) 0.0657(17) Uani 1 1 d . . . . .
C8 C 0.3444(5) 0.34931(12) 0.4401(3) 0.084(2) Uani 1 1 d . . . . .
H8 H 0.375302 0.333919 0.437816 0.100 Uiso 1 1 calc R U . . .
C9 C 0.3697(5) 0.37252(12) 0.4229(4) 0.103(3) Uani 1 1 d . . . . .
H9 H 0.416128 0.372839 0.407379 0.123 Uiso 1 1 calc R U . . .
C10 C 0.3276(5) 0.39524(12) 0.4285(3) 0.088(2) Uani 1 1 d . . . . .
H10 H 0.347693 0.411295 0.418833 0.106 Uiso 1 1 calc R U . . .
C11 C 0.2565(4) 0.39468(10) 0.4479(2) 0.0619(15) Uani 1 1 d . . . . .
C12 C 0.2300(4) 0.37144(10) 0.4639(2) 0.0611(15) Uani 1 1 d . . . . .
H12 H 0.181383 0.370971 0.477541 0.073 Uiso 1 1 calc R U . . .
C13 C 0.2045(4) 0.41836(10) 0.4516(2) 0.0591(15) Uani 1 1 d . . . . .
C14 C 0.1397(3) 0.47025(9) 0.47559(17) 0.0437(11) Uani 1 1 d . . . . .
H14 H 0.110651 0.455887 0.485330 0.052 Uiso 1 1 calc R U . . .
C15 C 0.2112(3) 0.46611(9) 0.45792(18) 0.0463(12) Uani 1 1 d . . . . .
C16 C 0.2546(4) 0.48678(10) 0.44402(19) 0.0510(12) Uani 1 1 d . . . . .
H16 H 0.304143 0.484019 0.431969 0.061 Uiso 1 1 calc R U . . .
C17 C 0.2242(3) 0.51186(9) 0.44800(18) 0.0476(12) Uani 1 1 d . . . . .
C18 C 0.1513(3) 0.51504(8) 0.46548(17) 0.0425(11) Uani 1 1 d . . . . .
H18 H 0.129868 0.532016 0.467765 0.051 Uiso 1 1 calc R U . . .
C19 C 0.3221(4) 0.53530(12) 0.4071(3) 0.0746(19) Uani 1 1 d . . . . .
C20 C 0.3515(4) 0.56161(12) 0.3948(2) 0.0664(16) Uani 1 1 d . . . . .
C21 C 0.4218(5) 0.56279(15) 0.3765(4) 0.117(4) Uani 1 1 d . . . . .
H21 H 0.451627 0.547299 0.373204 0.140 Uiso 1 1 calc R U . . .
C22 C 0.4511(6) 0.58626(17) 0.3625(5) 0.136(5) Uani 1 1 d . . . . .
H22 H 0.500304 0.586675 0.349410 0.163 Uiso 1 1 calc R U . . .
C23 C 0.4094(5) 0.60889(15) 0.3675(3) 0.093(3) Uani 1 1 d . . . . .
H23 H 0.429735 0.624933 0.358021 0.111 Uiso 1 1 calc R U . . .
C24 C 0.3370(4) 0.60821(11) 0.3867(2) 0.0593(14) Uani 1 1 d . . . . .
C25 C 0.3092(4) 0.58441(10) 0.4003(2) 0.0529(13) Uani 1 1 d . . . . .
H25 H 0.260223 0.583736 0.413632 0.064 Uiso 1 1 calc R U . . .
C26 C 0.2838(4) 0.63142(10) 0.39099(19) 0.0533(13) Uani 1 1 d . . . . .
C27 C 0.1892(3) 0.68152(9) 0.38870(18) 0.0490(12) Uani 1 1 d . . . . .
H27 H 0.167130 0.667681 0.404422 0.059 Uiso 1 1 calc R U . . .
C28 C 0.2636(3) 0.67793(9) 0.37254(18) 0.0493(12) Uani 1 1 d . . . . .
C29 C 0.2950(4) 0.69898(10) 0.3495(2) 0.0564(14) Uani 1 1 d . . . . .
H29 H 0.345935 0.697302 0.338381 0.068 Uiso 1 1 calc R U . . .
C30 C 0.2514(4) 0.72180(10) 0.34336(19) 0.0547(14) Uani 1 1 d . . . . .
H30 H 0.271980 0.735981 0.327762 0.066 Uiso 1 1 calc R U . . .
C31 C 0.1778(4) 0.72422(9) 0.35977(18) 0.0507(13) Uani 1 1 d . . . . .
H31 H 0.147744 0.740048 0.355102 0.061 Uiso 1 1 calc R U . . .
C32 C 0.0522(4) 0.28114(10) 0.69054(19) 0.0601(15) Uani 1 1 d . . . . .
H32 H 0.040850 0.263517 0.682034 0.072 Uiso 1 1 calc R U . . .
C33 C 0.0949(4) 0.28697(10) 0.7346(2) 0.0682(18) Uani 1 1 d . . . . .
H33 H 0.112803 0.273421 0.756712 0.082 Uiso 1 1 calc R U . . .
C34 C 0.1130(4) 0.31266(10) 0.7479(2) 0.0637(16) Uani 1 1 d . . . . .
H34 H 0.142910 0.316872 0.778740 0.076 Uiso 1 1 calc R U . . .
C35 C 0.0860(3) 0.33187(9) 0.71464(18) 0.0492(12) Uani 1 1 d . . . . .
C36 C 0.0434(3) 0.32494(9) 0.67030(17) 0.0456(11) Uani 1 1 d . . . . .
H36 H 0.026237 0.338144 0.647357 0.055 Uiso 1 1 calc R U . . .
C37 C 0.1062(4) 0.37069(9) 0.76626(17) 0.0489(12) Uani 1 1 d . . . . .
C38 C 0.1131(4) 0.39956(10) 0.76671(17) 0.0507(13) Uani 1 1 d . . . . .
C39 C 0.1380(4) 0.41098(10) 0.81149(17) 0.0554(14) Uani 1 1 d . . . . .
H39 H 0.152151 0.400393 0.839048 0.066 Uiso 1 1 calc R U . . .
C40 C 0.1420(4) 0.43775(11) 0.81572(18) 0.0596(15) Uani 1 1 d . . . . .
H40 H 0.158031 0.445421 0.846317 0.072 Uiso 1 1 calc R U . . .
C41 C 0.1228(4) 0.45348(10) 0.77571(18) 0.0599(15) Uani 1 1 d . . . . .
H41 H 0.125228 0.471814 0.778919 0.072 Uiso 1 1 calc R U . . .
C42 C 0.1001(4) 0.44220(9) 0.73085(17) 0.0529(13) Uani 1 1 d . . . . .
C43 C 0.0943(4) 0.41532(10) 0.72670(17) 0.0518(13) Uani 1 1 d . . . . .
H43 H 0.077283 0.407679 0.696158 0.062 Uiso 1 1 calc R U . . .
C44 C 0.0772(4) 0.45765(10) 0.68545(18) 0.0583(15) Uani 1 1 d . . . . .
C45 C 0.0607(3) 0.49323(9) 0.60187(17) 0.0475(12) Uani 1 1 d . . . . .
H45 H 0.043411 0.475907 0.594218 0.057 Uiso 1 1 calc R U . . .
C46 C 0.0915(4) 0.49998(9) 0.64872(19) 0.0575(15) Uani 1 1 d . . . . .
C47 C 0.1153(4) 0.52564(10) 0.66007(19) 0.0652(17) Uani 1 1 d . . . . .
H47 H 0.136012 0.530503 0.692182 0.078 Uiso 1 1 calc R U . . .
C48 C 0.1082(4) 0.54377(9) 0.62403(18) 0.0542(14) Uani 1 1 d . . . . .
C49 C 0.0780(3) 0.53577(8) 0.57730(17) 0.0450(11) Uani 1 1 d . . . . .
H49 H 0.073596 0.548066 0.552177 0.054 Uiso 1 1 calc R U . . .
C50 C 0.1499(6) 0.58228(11) 0.6745(2) 0.087(2) Uani 1 1 d . . . . .
C51 C 0.1760(6) 0.60954(11) 0.6734(2) 0.086(2) Uani 1 1 d . . . . .
C52 C 0.2296(9) 0.61948(15) 0.7136(3) 0.166(6) Uani 1 1 d . . . . .
H52 H 0.246723 0.608742 0.740680 0.200 Uiso 1 1 calc R U . . .
C53 C 0.2578(10) 0.64501(15) 0.7139(3) 0.187(7) Uani 1 1 d . . . . .
H53 H 0.295510 0.651287 0.740918 0.224 Uiso 1 1 calc R U . . .
C54 C 0.2325(8) 0.66097(14) 0.6765(3) 0.141(5) Uani 1 1 d . . . . .
H54 H 0.252906 0.678229 0.677055 0.169 Uiso 1 1 calc R U . . .
C55 C 0.1757(5) 0.65193(10) 0.6368(2) 0.079(2) Uani 1 1 d . . . . .
C56 C 0.1484(5) 0.62634(10) 0.63544(19) 0.0657(17) Uani 1 1 d . . . . .
H56 H 0.110480 0.620236 0.608361 0.079 Uiso 1 1 calc R U . . .
C57 C 0.1418(5) 0.66892(10) 0.5944(2) 0.0680(18) Uani 1 1 d . . . . .
C58 C 0.1231(4) 0.70206(9) 0.50611(18) 0.0534(14) Uani 1 1 d . . . . .
H58 H 0.107997 0.684510 0.498941 0.064 Uiso 1 1 calc R U . . .
C59 C 0.1650(5) 0.70828(10) 0.5518(2) 0.0637(17) Uani 1 1 d . . . . .
C60 C 0.1867(5) 0.73381(11) 0.5608(2) 0.080(2) Uani 1 1 d . . . . .
H60 H 0.215965 0.738729 0.591479 0.096 Uiso 1 1 calc R U . . .
C61 C 0.1663(6) 0.75232(11) 0.5257(2) 0.090(3) Uani 1 1 d . . . . .
H61 H 0.181404 0.769937 0.532181 0.108 Uiso 1 1 calc R U . . .
C62 C 0.1244(5) 0.74521(10) 0.4817(2) 0.0712(19) Uani 1 1 d . . . . .
H62 H 0.109734 0.757993 0.457626 0.085 Uiso 1 1 calc R U . . .
C63 C -0.0171(3) 0.37589(9) 0.51348(17) 0.0437(11) Uani 1 1 d . . . . .
H63 H -0.009768 0.363454 0.490057 0.052 Uiso 1 1 calc R U . . .
C64 C -0.0055(3) 0.40131(9) 0.50497(16) 0.0421(11) Uani 1 1 d . . . . .
H64 H 0.010229 0.406448 0.475959 0.051 Uiso 1 1 calc R U . . .
C65 C -0.0496(3) 0.38570(9) 0.58649(16) 0.0431(11) Uani 1 1 d . . . . .
H65 H -0.064480 0.380353 0.615614 0.052 Uiso 1 1 calc R U . . .
C66 C -0.0396(3) 0.41156(9) 0.57790(18) 0.0455(11) Uani 1 1 d . . . . .
H66 H -0.049318 0.424036 0.600722 0.055 Uiso 1 1 calc R U . . .
C67 C 0.2399(4) 0.40210(13) 0.5956(2) 0.0719(19) Uani 1 1 d . . . . .
C68 C 0.3125(5) 0.40136(17) 0.5785(3) 0.092(2) Uani 1 1 d . . . . .
H68 H 0.337576 0.385250 0.573416 0.111 Uiso 1 1 calc R U . . .
C69 C 0.3495(6) 0.4251(2) 0.5685(3) 0.112(3) Uani 1 1 d . . . . .
H69 H 0.400622 0.424751 0.557323 0.135 Uiso 1 1 calc R U . . .
C70 C 0.3130(7) 0.44846(18) 0.5746(3) 0.102(3) Uani 1 1 d . . . . .
C71 C 0.2402(6) 0.44818(15) 0.5903(3) 0.102(3) Uani 1 1 d . . . . .
H71 H 0.214017 0.464292 0.594145 0.123 Uiso 1 1 calc R U . . .
C72 C 0.2017(5) 0.42568(12) 0.6012(3) 0.079(2) Uani 1 1 d . . . . .
H72 H 0.150457 0.426316 0.612107 0.095 Uiso 1 1 calc R U . . .
C73 C 0.3551(7) 0.4736(2) 0.5638(4) 0.145(5) Uani 1 1 d . . . . .
H73A H 0.313301 0.487271 0.556082 0.217 Uiso 1 1 calc R U . . .
H73B H 0.382840 0.470856 0.536596 0.217 Uiso 1 1 calc R U . . .
H73C H 0.396303 0.478731 0.591724 0.217 Uiso 1 1 calc R U . . .
C74 C 0.3009(4) 0.61326(12) 0.5192(2) 0.0629(15) Uani 1 1 d . . . . .
C75 C 0.3806(5) 0.61025(14) 0.5108(3) 0.0789(19) Uani 1 1 d . . . . .
H75 H 0.405840 0.593603 0.512578 0.095 Uiso 1 1 calc R U . . .
C76 C 0.4232(5) 0.63195(15) 0.4997(3) 0.090(2) Uani 1 1 d . . . . .
H76 H 0.477582 0.629880 0.493175 0.108 Uiso 1 1 calc R U . . .
C77 C 0.3891(5) 0.65633(15) 0.4980(3) 0.086(2) Uani 1 1 d . . . . .
C78 C 0.3104(5) 0.65874(13) 0.5068(3) 0.081(2) Uani 1 1 d . . . . .
H78 H 0.286248 0.675527 0.505796 0.098 Uiso 1 1 calc R U . . .
C79 C 0.2641(5) 0.63751(12) 0.5173(2) 0.0714(17) Uani 1 1 d . . . . .
H79 H 0.209204 0.639635 0.522990 0.086 Uiso 1 1 calc R U . . .
C80 C 0.4366(6) 0.67981(17) 0.4867(4) 0.124(4) Uani 1 1 d . . . . .
H80A H 0.491970 0.674514 0.481999 0.186 Uiso 1 1 calc R U . . .
H80B H 0.442082 0.692171 0.513170 0.186 Uiso 1 1 calc R U . . .
H80C H 0.406686 0.688031 0.457527 0.186 Uiso 1 1 calc R U . . .
N1 N 0.0664(3) 0.28427(7) 0.56954(16) 0.0520(11) Uani 1 1 d . . . . .
N2 N 0.2028(4) 0.32277(8) 0.5109(2) 0.0677(14) Uani 1 1 d . . . . .
H2A H 0.190667 0.338004 0.521677 0.081 Uiso 1 1 calc R U . . .
N3 N 0.2454(3) 0.44140(8) 0.45393(18) 0.0553(11) Uani 1 1 d . . . . .
H3A H 0.298692 0.440775 0.452805 0.066 Uiso 1 1 calc R U . . .
N4 N 0.1103(3) 0.49465(7) 0.47927(13) 0.0390(9) Uani 1 1 d . . . . .
N5 N 0.2637(3) 0.53451(8) 0.43469(16) 0.0524(11) Uani 1 1 d . . . . .
H5A H 0.248620 0.549422 0.445458 0.063 Uiso 1 1 calc R U . . .
N6 N 0.3089(3) 0.65465(8) 0.37627(17) 0.0566(11) Uani 1 1 d . . . . .
H6 H 0.358206 0.655157 0.368310 0.068 Uiso 1 1 calc R U . . .
N7 N 0.1480(3) 0.70430(7) 0.38244(14) 0.0451(10) Uani 1 1 d . . . . .
N8 N 0.0251(3) 0.30012(7) 0.65826(14) 0.0452(9) Uani 1 1 d . . . . .
N9 N 0.1023(3) 0.35873(7) 0.72365(14) 0.0510(11) Uani 1 1 d . . . . .
H9A H 0.110583 0.368356 0.699521 0.061 Uiso 1 1 calc R U . . .
N10 N 0.1000(4) 0.48260(8) 0.68681(15) 0.0707(16) Uani 1 1 d . . . . .
H10A H 0.122979 0.488758 0.714940 0.085 Uiso 1 1 calc R U . . .
N11 N 0.0551(3) 0.51117(7) 0.56700(13) 0.0398(9) Uani 1 1 d . . . . .
N12 N 0.1319(4) 0.56999(8) 0.63167(15) 0.0621(13) Uani 1 1 d . . . . .
H12A H 0.135408 0.579273 0.606254 0.075 Uiso 1 1 calc R U . . .
N13 N 0.1864(4) 0.68999(8) 0.58802(17) 0.0713(16) Uani 1 1 d . . . . .
H13 H 0.233133 0.692501 0.608405 0.086 Uiso 1 1 calc R U . . .
N14 N 0.1034(3) 0.71999(7) 0.47201(15) 0.0529(11) Uani 1 1 d . . . . .
N15 N -0.0385(3) 0.36783(7) 0.55379(13) 0.0396(9) Uani 1 1 d . . . . .
N16 N -0.0162(3) 0.41945(7) 0.53754(13) 0.0400(9) Uani 1 1 d . . . . .
O1 O 0.2707(4) 0.30266(8) 0.4589(2) 0.107(2) Uani 1 1 d . . . . .
O2 O 0.1298(3) 0.41650(7) 0.45155(19) 0.0766(13) Uani 1 1 d . . . . .
O3 O 0.3483(4) 0.51594(9) 0.3900(3) 0.123(3) Uani 1 1 d . . . . .
O4 O 0.2187(3) 0.62863(7) 0.40500(14) 0.0565(9) Uani 1 1 d . . . . .
O5 O 0.1018(3) 0.35868(7) 0.80289(12) 0.0658(12) Uani 1 1 d . . . . .
O6 O 0.0416(4) 0.44808(8) 0.64992(14) 0.110(2) Uani 1 1 d . . . . .
O7 O 0.1431(5) 0.57167(9) 0.71253(16) 0.126(3) Uani 1 1 d . . . . .
O8 O 0.0770(3) 0.66354(7) 0.56753(14) 0.0654(11) Uani 1 1 d . . . . .
O9 O -0.0481(2) 0.34319(6) 0.56223(12) 0.0473(8) Uani 1 1 d . . . . .
O10 O -0.0055(2) 0.44411(6) 0.52977(12) 0.0480(8) Uani 1 1 d . . . . .
S1 S 0.19116(10) 0.37274(3) 0.60751(5) 0.0574(4) Uani 1 1 d . . . . .
O11 O 0.1495(2) 0.36314(7) 0.56116(13) 0.0524(9) Uani 1 1 d . . . . .
O12 O 0.2560(3) 0.35566(11) 0.6304(2) 0.0987(18) Uani 1 1 d . . . . .
O13 O 0.1325(3) 0.37947(8) 0.63744(14) 0.0713(12) Uani 1 1 d . . . . .
S2 S 0.24296(10) 0.58497(3) 0.52924(6) 0.0616(4) Uani 1 1 d . . . . .
O14 O 0.2066(3) 0.57520(8) 0.48162(16) 0.0753(12) Uani 1 1 d . . . . .
O15 O 0.1773(3) 0.59343(8) 0.55280(14) 0.0647(10) Uani 1 1 d . . . . .
O16 O 0.2981(4) 0.56774(10) 0.5558(2) 0.0993(17) Uani 1 1 d . . . . .
Pd1 Pd -0.04049(3) 0.29030(2) 0.59341(2) 0.04549(15) Uani 1 1 d . . . . .
Pd2 Pd 0.000000 0.500000 0.500000 0.03701(15) Uani 1 2 d S . P . .
S3 S 0.0667(3) 0.79073(6) 0.36148(15) 0.0969(13) Uani 0.604(4) 1 d D U P A 1
C81 C 0.0358(7) 0.82318(13) 0.3450(4) 0.101(3) Uani 0.604(4) 1 d G U P A 1
C82 C 0.0733(6) 0.84453(16) 0.3699(3) 0.091(3) Uani 0.604(4) 1 d G U P A 1
H82 H 0.116768 0.842110 0.396677 0.109 Uiso 0.604(4) 1 calc R U P A 1
C83 C 0.0473(7) 0.86944(14) 0.3556(3) 0.104(3) Uani 0.604(4) 1 d DG U P A 1
H83 H 0.072962 0.884040 0.372639 0.124 Uiso 0.604(4) 1 calc R U P A 1
C84 C -0.0163(8) 0.87299(15) 0.3165(4) 0.146(4) Uani 0.604(4) 1 d DG U P A 1
C85 C -0.0538(7) 0.8516(2) 0.2916(4) 0.169(5) Uani 0.604(4) 1 d DG U P A 1
H85 H -0.097261 0.854055 0.264861 0.202 Uiso 0.604(4) 1 calc R U P A 1
C86 C -0.0278(8) 0.82672(17) 0.3059(4) 0.149(4) Uani 0.604(4) 1 d G U P A 1
H86 H -0.053456 0.812125 0.288898 0.179 Uiso 0.604(4) 1 calc R U P A 1
C87 C -0.0486(15) 0.8993(3) 0.3034(8) 0.219(9) Uani 0.604(4) 1 d D U P A 1
H87A H -0.092872 0.898322 0.275165 0.328 Uiso 0.604(4) 1 calc R U P A 1
H87B H -0.070787 0.906830 0.329982 0.328 Uiso 0.604(4) 1 calc R U P A 1
H87C H -0.003512 0.910308 0.296410 0.328 Uiso 0.604(4) 1 calc R U P A 1
O17 O 0.1520(6) 0.78982(13) 0.3701(4) 0.157(5) Uani 0.604(4) 1 d D U P A 1
O18 O 0.0284(8) 0.7833(3) 0.3978(4) 0.166(6) Uani 0.604(4) 1 d D U P A 1
O19 O 0.0341(7) 0.7758(2) 0.3189(4) 0.182(6) Uani 0.604(4) 1 d D U P A 1
S3' S 0.0025(7) 0.79452(12) 0.3659(3) 0.118(2) Uani 0.396(4) 1 d D U P A 2
C81' C -0.0979(9) 0.7917(3) 0.3288(5) 0.109(4) Uani 0.396(4) 1 d G U P A 2
C82' C -0.1035(8) 0.7859(3) 0.2808(5) 0.109(5) Uani 0.396(4) 1 d G U P A 2
H82' H -0.054441 0.784170 0.267835 0.130 Uiso 0.396(4) 1 calc R U P A 2
C83' C -0.1809(10) 0.7828(3) 0.2516(4) 0.111(5) Uani 0.396(4) 1 d DG U P A 2
H83' H -0.184754 0.778836 0.218804 0.133 Uiso 0.396(4) 1 calc R U P A 2
C84' C -0.2527(8) 0.7854(3) 0.2706(5) 0.115(5) Uani 0.396(4) 1 d DG U P A 2
C85' C -0.2471(9) 0.7911(3) 0.3186(5) 0.119(5) Uani 0.396(4) 1 d DG U P A 2
H85' H -0.296216 0.792892 0.331576 0.143 Uiso 0.396(4) 1 calc R U P A 2
C86' C -0.1697(11) 0.7943(3) 0.3478(4) 0.108(5) Uani 0.396(4) 1 d G U P A 2
H86' H -0.165904 0.798226 0.380608 0.129 Uiso 0.396(4) 1 calc R U P A 2
C87' C -0.3330(13) 0.7809(6) 0.2408(8) 0.158(9) Uani 0.396(4) 1 d D U P A 2
H87D H -0.325754 0.777118 0.208139 0.237 Uiso 0.396(4) 1 calc R U P A 2
H87E H -0.360032 0.766142 0.253199 0.237 Uiso 0.396(4) 1 calc R U P A 2
H87F H -0.367585 0.796406 0.240695 0.237 Uiso 0.396(4) 1 calc R U P A 2
O17' O -0.0113(16) 0.8076(3) 0.4074(6) 0.176(7) Uani 0.396(4) 1 d D U P A 2
O18' O 0.0293(9) 0.76965(17) 0.3741(5) 0.080(4) Uani 0.396(4) 1 d D U P A 2
O19' O 0.0529(13) 0.8097(3) 0.3418(7) 0.168(7) Uani 0.396(4) 1 d D U P A 2
S4 S 0.49275(15) 0.44835(4) 0.43579(17) 0.1598(16) Uani 1 1 d D . . . .
O20 O 0.4083(4) 0.45289(11) 0.4469(4) 0.183(5) Uani 1 1 d D . . . .
C88 C 0.4986(15) 0.4688(3) 0.3857(7) 0.261(10) Uani 1 1 d D . . . .
H88A H 0.552971 0.466647 0.376566 0.392 Uiso 1 1 calc R U . . .
H88B H 0.454767 0.463874 0.358809 0.392 Uiso 1 1 calc R U . . .
H88C H 0.491150 0.486894 0.394227 0.392 Uiso 1 1 calc R U . . .
C89 C 0.5536(6) 0.4697(2) 0.4727(4) 0.130(4) Uani 1 1 d D . . . .
H89A H 0.611263 0.468219 0.468089 0.196 Uiso 1 1 calc R U . . .
H89B H 0.533704 0.487405 0.465217 0.196 Uiso 1 1 calc R U . . .
H89C H 0.550888 0.465683 0.505908 0.196 Uiso 1 1 calc R U . . .

loop_
_atom_site_aniso_label
_atom_site_aniso_U_11
_atom_site_aniso_U_22
_atom_site_aniso_U_33
_atom_site_aniso_U_23
_atom_site_aniso_U_13
_atom_site_aniso_U_12
C1 0.125(6) 0.029(3) 0.076(4) 0.009(3) 0.040(4) 0.016(3)
C2 0.159(8) 0.037(3) 0.112(6) 0.020(4) 0.077(6) 0.037(4)
C3 0.133(6) 0.039(3) 0.111(6) 0.016(3) 0.068(5) 0.033(4)
C4 0.099(5) 0.033(3) 0.075(4) 0.009(3) 0.036(4) 0.016(3)
C5 0.085(4) 0.023(2) 0.052(3) 0.001(2) 0.015(3) 0.008(2)
C6 0.111(5) 0.033(3) 0.097(5) 0.013(3) 0.053(4) 0.025(3)
C7 0.087(4) 0.032(3) 0.087(4) 0.007(3) 0.039(4) 0.016(3)
C8 0.092(5) 0.046(3) 0.127(6) 0.004(4) 0.056(5) 0.025(3)
C9 0.113(6) 0.043(3) 0.179(9) 0.003(4) 0.096(6) 0.014(4)
C10 0.106(5) 0.040(3) 0.139(7) 0.004(4) 0.077(5) 0.009(3)
C11 0.078(4) 0.036(3) 0.079(4) 0.004(3) 0.035(3) 0.010(3)
C12 0.080(4) 0.033(3) 0.078(4) 0.001(3) 0.036(3) 0.014(3)
C13 0.081(4) 0.034(3) 0.069(4) 0.006(3) 0.032(3) 0.011(3)
C14 0.063(3) 0.026(2) 0.041(3) 0.0036(19) 0.006(2) 0.009(2)
C15 0.061(3) 0.026(2) 0.053(3) 0.001(2) 0.014(2) 0.011(2)
C16 0.063(3) 0.035(3) 0.057(3) 0.002(2) 0.017(3) 0.008(2)
C17 0.065(3) 0.028(2) 0.049(3) 0.004(2) 0.009(2) 0.006(2)
C18 0.066(3) 0.020(2) 0.043(3) 0.0024(18) 0.013(2) 0.008(2)
C19 0.082(4) 0.046(3) 0.105(5) 0.022(3) 0.043(4) 0.015(3)
C20 0.071(4) 0.052(3) 0.083(4) 0.015(3) 0.029(3) 0.012(3)
C21 0.095(6) 0.064(5) 0.210(11) 0.040(6) 0.076(7) 0.034(4)
C22 0.100(6) 0.080(6) 0.256(14) 0.047(7) 0.104(8) 0.023(5)
C23 0.075(5) 0.067(4) 0.145(7) 0.036(5) 0.041(5) -0.001(4)
C24 0.062(3) 0.046(3) 0.068(4) 0.006(3) 0.008(3) -0.002(3)
C25 0.061(3) 0.046(3) 0.053(3) 0.006(2) 0.014(3) 0.000(2)
C26 0.070(4) 0.040(3) 0.049(3) -0.001(2) 0.010(3) -0.007(2)
C27 0.072(4) 0.031(2) 0.041(3) -0.001(2) 0.001(2) -0.011(2)
C28 0.064(3) 0.035(3) 0.044(3) 0.000(2) 0.001(2) -0.012(2)
C29 0.069(4) 0.040(3) 0.058(3) 0.001(2) 0.008(3) -0.016(2)
C30 0.081(4) 0.031(3) 0.049(3) -0.001(2) 0.004(3) -0.019(2)
C31 0.079(4) 0.026(2) 0.043(3) -0.005(2) 0.001(3) -0.015(2)
C32 0.094(4) 0.029(2) 0.049(3) 0.003(2) -0.004(3) -0.004(3)
C33 0.104(5) 0.034(3) 0.058(4) 0.012(2) -0.007(3) -0.001(3)
C34 0.091(4) 0.037(3) 0.053(3) 0.001(2) -0.011(3) -0.006(3)
C35 0.071(3) 0.033(2) 0.041(3) 0.002(2) 0.003(2) -0.008(2)
C36 0.069(3) 0.026(2) 0.041(3) 0.0006(19) 0.008(2) -0.003(2)
C37 0.075(4) 0.036(3) 0.031(2) 0.002(2) -0.003(2) -0.014(2)
C38 0.076(4) 0.037(3) 0.035(2) 0.004(2) 0.000(2) -0.012(2)
C39 0.088(4) 0.042(3) 0.031(2) 0.005(2) -0.002(2) -0.011(3)
C40 0.094(4) 0.045(3) 0.034(3) -0.001(2) -0.003(3) -0.012(3)
C41 0.098(4) 0.036(3) 0.039(3) -0.001(2) -0.002(3) -0.009(3)
C42 0.089(4) 0.033(2) 0.032(2) 0.001(2) -0.001(2) -0.007(2)
C43 0.081(4) 0.037(3) 0.033(2) -0.002(2) 0.000(2) -0.012(2)
C44 0.105(5) 0.032(3) 0.033(3) 0.001(2) 0.001(3) -0.005(3)
C45 0.080(4) 0.022(2) 0.037(3) 0.0026(19) 0.001(2) 0.002(2)
C46 0.097(4) 0.030(3) 0.039(3) 0.005(2) -0.004(3) -0.001(2)
C47 0.120(5) 0.030(3) 0.038(3) 0.004(2) -0.007(3) -0.005(3)
C48 0.097(4) 0.024(2) 0.038(3) 0.001(2) 0.005(3) 0.002(2)
C49 0.074(3) 0.024(2) 0.035(2) 0.0018(18) 0.006(2) 0.005(2)
C50 0.171(8) 0.035(3) 0.045(3) -0.006(3) -0.001(4) 0.002(4)
C51 0.174(8) 0.036(3) 0.038(3) -0.007(2) -0.005(4) -0.004(4)
C52 0.360(18) 0.050(4) 0.051(4) 0.002(3) -0.061(7) -0.026(7)
C53 0.38(2) 0.047(4) 0.075(5) -0.006(4) -0.097(9) -0.030(7)
C54 0.269(13) 0.041(4) 0.077(5) -0.004(4) -0.059(7) -0.022(6)
C55 0.154(7) 0.027(3) 0.047(3) -0.004(2) -0.008(4) -0.001(3)
C56 0.122(5) 0.032(3) 0.038(3) -0.007(2) 0.002(3) -0.003(3)
C57 0.125(6) 0.031(3) 0.041(3) -0.011(2) -0.001(3) -0.002(3)
C58 0.087(4) 0.020(2) 0.048(3) -0.003(2) -0.003(3) -0.005(2)
C59 0.110(5) 0.030(3) 0.045(3) -0.002(2) -0.002(3) -0.010(3)
C60 0.146(7) 0.034(3) 0.049(3) -0.007(2) -0.013(4) -0.025(3)
C61 0.173(8) 0.029(3) 0.054(4) -0.008(3) -0.018(4) -0.028(4)
C62 0.127(6) 0.030(3) 0.050(3) -0.001(2) -0.002(3) -0.015(3)
C63 0.061(3) 0.032(2) 0.037(2) -0.0056(19) 0.008(2) 0.008(2)
C64 0.056(3) 0.032(2) 0.037(2) -0.0001(19) 0.006(2) 0.007(2)
C65 0.062(3) 0.031(2) 0.036(2) -0.0015(19) 0.008(2) -0.003(2)
C66 0.067(3) 0.030(2) 0.040(2) -0.004(2) 0.008(2) 0.001(2)
C67 0.084(4) 0.066(4) 0.057(4) 0.019(3) -0.008(3) -0.031(3)
C68 0.103(6) 0.088(5) 0.090(5) -0.001(4) 0.028(5) -0.033(4)
C69 0.121(7) 0.132(9) 0.089(6) -0.002(6) 0.030(5) -0.066(7)
C70 0.137(8) 0.084(6) 0.071(5) 0.021(4) -0.012(5) -0.061(6)
C71 0.123(7) 0.063(4) 0.103(6) 0.035(4) -0.026(5) -0.033(5)
C72 0.086(5) 0.049(4) 0.092(5) 0.018(3) -0.008(4) -0.017(3)
C73 0.159(9) 0.130(8) 0.126(8) 0.049(7) -0.024(7) -0.097(8)
C74 0.075(4) 0.052(3) 0.057(3) -0.002(3) 0.002(3) -0.007(3)
C75 0.081(5) 0.064(4) 0.089(5) 0.011(4) 0.009(4) 0.007(3)
C76 0.095(5) 0.069(5) 0.104(6) 0.011(4) 0.015(5) -0.009(4)
C77 0.100(6) 0.068(5) 0.083(5) 0.011(4) -0.005(4) -0.016(4)
C78 0.098(6) 0.047(3) 0.086(5) -0.003(3) -0.017(4) -0.005(3)
C79 0.096(5) 0.044(3) 0.067(4) -0.005(3) 0.000(3) -0.003(3)
C80 0.129(8) 0.075(5) 0.156(9) 0.027(6) -0.006(7) -0.032(5)
N1 0.085(3) 0.0215(18) 0.050(2) -0.0013(17) 0.014(2) 0.0070(19)
N2 0.102(4) 0.027(2) 0.085(4) 0.010(2) 0.046(3) 0.020(2)
N3 0.062(3) 0.030(2) 0.079(3) 0.009(2) 0.026(2) 0.0119(19)
N4 0.062(2) 0.0229(17) 0.0326(19) -0.0004(15) 0.0103(17) 0.0098(16)
N5 0.070(3) 0.029(2) 0.061(3) 0.0052(19) 0.018(2) 0.0043(19)
N6 0.063(3) 0.043(2) 0.065(3) 0.006(2) 0.013(2) -0.006(2)
N7 0.067(3) 0.0260(19) 0.038(2) -0.0037(16) -0.0009(19) -0.0090(18)
N8 0.068(3) 0.0256(19) 0.041(2) -0.0005(16) 0.0069(19) -0.0036(18)
N9 0.081(3) 0.030(2) 0.038(2) 0.0064(17) -0.002(2) -0.0133(19)
N10 0.133(5) 0.034(2) 0.033(2) 0.0068(18) -0.018(3) -0.012(3)
N11 0.062(2) 0.0250(18) 0.0308(19) 0.0007(15) 0.0055(17) 0.0052(16)
N12 0.120(4) 0.029(2) 0.033(2) 0.0013(17) 0.002(2) -0.001(2)
N13 0.121(4) 0.025(2) 0.053(3) -0.0039(19) -0.022(3) -0.007(2)
N14 0.091(3) 0.0246(19) 0.040(2) -0.0056(17) 0.004(2) -0.007(2)
N15 0.058(2) 0.0239(18) 0.034(2) -0.0013(15) 0.0019(17) 0.0013(16)
N16 0.058(2) 0.0221(17) 0.039(2) 0.0025(15) 0.0046(17) 0.0012(16)
O1 0.178(6) 0.034(2) 0.141(5) 0.012(3) 0.108(4) 0.031(3)
O2 0.089(3) 0.0316(19) 0.121(4) -0.003(2) 0.051(3) 0.0089(19)
O3 0.170(6) 0.045(3) 0.194(7) 0.021(3) 0.134(5) 0.031(3)
O4 0.071(3) 0.0341(18) 0.067(2) -0.0028(17) 0.021(2) -0.0030(17)
O5 0.117(3) 0.040(2) 0.0346(19) 0.0072(16) 0.002(2) -0.021(2)
O6 0.227(7) 0.053(3) 0.032(2) 0.0127(19) -0.025(3) -0.058(3)
O7 0.289(9) 0.049(3) 0.037(2) 0.000(2) 0.020(4) -0.021(4)
O8 0.103(3) 0.045(2) 0.045(2) 0.0035(17) 0.006(2) -0.009(2)
O9 0.072(2) 0.0217(15) 0.0471(19) -0.0007(13) 0.0083(16) -0.0032(14)
O10 0.074(2) 0.0238(15) 0.0449(19) 0.0024(14) 0.0065(16) 0.0014(15)
S1 0.0699(9) 0.0435(7) 0.0559(8) 0.0149(6) 0.0041(7) -0.0045(6)
O11 0.068(2) 0.0360(18) 0.055(2) 0.0016(16) 0.0163(18) 0.0029(16)
O12 0.077(3) 0.090(4) 0.120(4) 0.056(3) -0.007(3) 0.006(3)
O13 0.116(4) 0.049(2) 0.055(2) -0.0006(18) 0.032(2) -0.022(2)
S2 0.0781(10) 0.0407(7) 0.0671(9) -0.0008(6) 0.0167(8) 0.0037(6)
O14 0.106(3) 0.052(2) 0.075(3) -0.014(2) 0.034(3) -0.014(2)
O15 0.084(3) 0.056(2) 0.058(2) -0.0008(19) 0.023(2) 0.007(2)
O16 0.105(4) 0.067(3) 0.124(5) 0.041(3) 0.016(3) 0.004(3)
Pd1 0.0742(3) 0.0225(2) 0.0375(2) -0.00293(13) 0.00456(18) -0.00372(15)
Pd2 0.0603(3) 0.0212(2) 0.0284(3) 0.00106(17) 0.0055(2) 0.00655(19)
S3 0.117(3) 0.0487(17) 0.114(3) 0.0474(18) -0.007(2) -0.0197(18)
C81 0.133(7) 0.061(5) 0.102(6) 0.042(5) 0.005(5) 0.011(5)
C82 0.131(7) 0.063(5) 0.081(6) 0.035(5) 0.028(6) 0.009(5)
C83 0.164(8) 0.082(6) 0.079(6) 0.026(5) 0.062(6) 0.021(6)
C84 0.195(9) 0.099(7) 0.140(8) 0.047(7) 0.018(7) 0.057(7)
C85 0.194(9) 0.122(8) 0.168(9) 0.059(8) -0.021(8) 0.046(8)
C86 0.172(9) 0.101(7) 0.152(8) 0.045(7) -0.030(7) 0.027(7)
C87 0.288(18) 0.140(14) 0.224(17) 0.053(14) 0.039(16) 0.098(14)
O17 0.152(9) 0.029(4) 0.234(11) 0.037(5) -0.112(8) -0.025(4)
O18 0.206(12) 0.141(10) 0.141(10) 0.107(9) 0.002(10) -0.022(10)
O19 0.228(12) 0.079(7) 0.181(11) 0.028(7) -0.109(9) -0.043(7)
S3' 0.187(7) 0.069(3) 0.090(4) 0.000(3) 0.007(4) 0.007(4)
C81' 0.170(9) 0.068(6) 0.088(7) 0.008(6) 0.019(7) 0.005(7)
C82' 0.162(10) 0.064(7) 0.094(8) 0.022(7) 0.010(8) 0.011(8)
C83' 0.154(11) 0.072(7) 0.094(9) 0.024(7) -0.007(8) 0.017(8)
C84' 0.140(10) 0.083(8) 0.110(9) 0.022(8) -0.003(8) 0.023(8)
C85' 0.150(11) 0.089(8) 0.117(9) 0.022(8) 0.019(9) 0.012(8)
C86' 0.162(10) 0.073(7) 0.091(8) 0.020(7) 0.031(8) 0.007(8)
C87' 0.158(18) 0.120(15) 0.179(18) -0.001(15) -0.012(16) 0.030(15)
O17' 0.243(17) 0.159(14) 0.113(12) -0.038(11) 0.002(12) 0.034(14)
O18' 0.126(9) 0.036(6) 0.084(8) -0.027(6) 0.035(7) -0.017(6)
O19' 0.192(15) 0.161(15) 0.141(13) 0.052(12) 0.004(12) -0.078(13)
S4 0.0798(15) 0.0583(12) 0.342(5) -0.002(2) 0.042(2) 0.0163(11)
O20 0.071(4) 0.060(3) 0.422(15) 0.041(6) 0.057(6) 0.014(3)
C88 0.38(3) 0.101(10) 0.34(3) 0.022(14) 0.14(2) -0.003(14)
C89 0.122(8) 0.115(8) 0.162(10) 0.003(7) 0.047(7) -0.009(6)

loop_
_atom_type_symbol
_atom_type_description
_atom_type_scat_dispersion_real
_atom_type_scat_dispersion_imag
_atom_type_scat_source
C C 0.0033 0.0016 'International Tables Vol C Tables 4.2.6.8 and 6.1.1.4'
H H 0.0000 0.0000 'International Tables Vol C Tables 4.2.6.8 and 6.1.1.4'
N N 0.0061 0.0033 'International Tables Vol C Tables 4.2.6.8 and 6.1.1.4'
O O 0.0106 0.0060 'International Tables Vol C Tables 4.2.6.8 and 6.1.1.4'
S S 0.1246 0.1234 'International Tables Vol C Tables 4.2.6.8 and 6.1.1.4'
Pd Pd -0.9988 1.0072 'International Tables Vol C Tables 4.2.6.8 and 6.1.1.4'

loop_
_geom_angle_atom_site_label_1
_geom_angle_atom_site_label_2
_geom_angle_atom_site_label_3
_geom_angle
_geom_angle_site_symmetry_1
_geom_angle_site_symmetry_3
_geom_angle_publ_flag
N1 C1 C2 119.8(6) . . ?
N1 C1 H1 120.1 . . ?
C2 C1 H1 120.1 . . ?
C3 C2 C1 120.8(6) . . ?
C3 C2 H2 119.6 . . ?
C1 C2 H2 119.6 . . ?
C2 C3 C4 119.1(7) . . ?
C2 C3 H3 120.5 . . ?
C4 C3 H3 120.5 . . ?
C5 C4 C3 118.5(6) . . ?
C5 C4 N2 117.1(5) . . ?
C3 C4 N2 124.4(6) . . ?
N1 C5 C4 122.5(5) . . ?
N1 C5 H5 118.7 . . ?
C4 C5 H5 118.7 . . ?
O1 C6 N2 123.1(6) . . ?
O1 C6 C7 120.2(6) . . ?
N2 C6 C7 116.7(5) . . ?
C8 C7 C12 119.4(6) . . ?
C8 C7 C6 117.3(5) . . ?
C12 C7 C6 123.3(6) . . ?
C7 C8 C9 120.1(6) . . ?
C7 C8 H8 120.0 . . ?
C9 C8 H8 120.0 . . ?
C10 C9 C8 120.2(6) . . ?
C10 C9 H9 119.9 . . ?
C8 C9 H9 119.9 . . ?
C11 C10 C9 120.3(6) . . ?
C11 C10 H10 119.9 . . ?
C9 C10 H10 119.9 . . ?
C10 C11 C12 119.5(5) . . ?
C10 C11 C13 122.9(5) . . ?
C12 C11 C13 117.6(5) . . ?
C11 C12 C7 120.4(6) . . ?
C11 C12 H12 119.8 . . ?
C7 C12 H12 119.8 . . ?
O2 C13 N3 123.4(5) . . ?
O2 C13 C11 121.0(5) . . ?
N3 C13 C11 115.6(5) . . ?
N4 C14 C15 120.7(4) . . ?
N4 C14 H14 119.6 . . ?
C15 C14 H14 119.6 . . ?
C14 C15 C16 120.3(4) . . ?
C14 C15 N3 123.4(5) . . ?
C16 C15 N3 116.3(5) . . ?
C15 C16 C17 118.7(5) . . ?
C15 C16 H16 120.6 . . ?
C17 C16 H16 120.6 . . ?
C18 C17 C16 118.8(5) . . ?
C18 C17 N5 117.7(4) . . ?
C16 C17 N5 123.5(5) . . ?
N4 C18 C17 121.6(4) . . ?
N4 C18 H18 119.2 . . ?
C17 C18 H18 119.2 . . ?
O3 C19 N5 123.2(6) . . ?
O3 C19 C20 119.5(6) . . ?
N5 C19 C20 117.2(5) . . ?
C21 C20 C25 119.0(6) . . ?
C21 C20 C19 117.6(6) . . ?
C25 C20 C19 123.3(5) . . ?
C20 C21 C22 121.1(7) . . ?
C20 C21 H21 119.5 . . ?
C22 C21 H21 119.5 . . ?
C23 C22 C21 120.3(7) . . ?
C23 C22 H22 119.8 . . ?
C21 C22 H22 119.8 . . ?
C22 C23 C24 119.7(6) . . ?
C22 C23 H23 120.2 . . ?
C24 C23 H23 120.2 . . ?
C25 C24 C23 118.6(6) . . ?
C25 C24 C26 117.1(5) . . ?
C23 C24 C26 124.2(5) . . ?
C20 C25 C24 121.3(5) . . ?
C20 C25 H25 119.4 . . ?
C24 C25 H25 119.4 . . ?
O4 C26 N6 122.8(5) . . ?
O4 C26 C24 119.5(5) . . ?
N6 C26 C24 117.6(5) . . ?
N7 C27 C28 121.2(5) . . ?
N7 C27 H27 119.4 . . ?
C28 C27 H27 119.4 . . ?
C27 C28 N6 124.8(5) . . ?
C27 C28 C29 118.0(5) . . ?
N6 C28 C29 117.2(5) . . ?
C30 C29 C28 119.4(6) . . ?
C30 C29 H29 120.3 . . ?
C28 C29 H29 120.3 . . ?
C29 C30 C31 120.2(5) . . ?
C29 C30 H30 119.9 . . ?
C31 C30 H30 119.9 . . ?
N7 C31 C30 120.7(5) . . ?
N7 C31 H31 119.6 . . ?
C30 C31 H31 119.6 . . ?
C33 C32 N8 121.1(5) . . ?
C33 C32 H32 119.5 . . ?
N8 C32 H32 119.5 . . ?
C32 C33 C34 120.6(5) . . ?
C32 C33 H33 119.7 . . ?
C34 C33 H33 119.7 . . ?
C35 C34 C33 118.0(5) . . ?
C35 C34 H34 121.0 . . ?
C33 C34 H34 121.0 . . ?
C36 C35 C34 119.1(5) . . ?
C36 C35 N9 117.7(4) . . ?
C34 C35 N9 123.1(5) . . ?
N8 C36 C35 122.3(4) . . ?
N8 C36 H36 118.9 . . ?
C35 C36 H36 118.9 . . ?
O5 C37 N9 122.3(4) . . ?
O5 C37 C38 120.8(4) . . ?
N9 C37 C38 116.9(4) . . ?
C43 C38 C39 119.2(5) . . ?
C43 C38 C37 124.9(4) . . ?
C39 C38 C37 115.9(4) . . ?
C40 C39 C38 120.0(5) . . ?
C40 C39 H39 120.0 . . ?
C38 C39 H39 120.0 . . ?
C39 C40 C41 120.7(5) . . ?
C39 C40 H40 119.7 . . ?
C41 C40 H40 119.7 . . ?
C40 C41 C42 119.6(5) . . ?
C40 C41 H41 120.2 . . ?
C42 C41 H41 120.2 . . ?
C41 C42 C43 119.7(5) . . ?
C41 C42 C44 123.4(4) . . ?
C43 C42 C44 116.8(4) . . ?
C38 C43 C42 120.8(4) . . ?
C38 C43 H43 119.6 . . ?
C42 C43 H43 119.6 . . ?
O6 C44 N10 121.2(5) . . ?
O6 C44 C42 121.5(5) . . ?
N10 C44 C42 117.4(4) . . ?
N11 C45 C46 120.2(4) . . ?
N11 C45 H45 119.9 . . ?
C46 C45 H45 119.9 . . ?
C45 C46 N10 123.9(4) . . ?
C45 C46 C47 119.8(5) . . ?
N10 C46 C47 116.3(5) . . ?
C48 C47 C46 119.1(5) . . ?
C48 C47 H47 120.4 . . ?
C46 C47 H47 120.4 . . ?
C47 C48 C49 118.6(4) . . ?
C47 C48 N12 123.5(5) . . ?
C49 C48 N12 117.9(4) . . ?
N11 C49 C48 121.6(4) . . ?
N11 C49 H49 119.2 . . ?
C48 C49 H49 119.2 . . ?
O7 C50 N12 122.8(6) . . ?
O7 C50 C51 121.0(5) . . ?
N12 C50 C51 116.2(6) . . ?
C56 C51 C52 118.1(6) . . ?
C56 C51 C50 123.8(6) . . ?
C52 C51 C50 118.1(6) . . ?
C53 C52 C51 120.4(7) . . ?
C53 C52 H52 119.8 . . ?
C51 C52 H52 119.8 . . ?
C54 C53 C52 121.1(8) . . ?
C54 C53 H53 119.4 . . ?
C52 C53 H53 119.4 . . ?
C53 C54 C55 119.7(7) . . ?
C53 C54 H54 120.1 . . ?
C55 C54 H54 120.1 . . ?
C56 C55 C54 119.8(6) . . ?
C56 C55 C57 117.3(5) . . ?
C54 C55 C57 122.8(6) . . ?
C55 C56 C51 120.7(6) . . ?
C55 C56 H56 119.6 . . ?
C51 C56 H56 119.6 . . ?
O8 C57 N13 122.2(5) . . ?
O8 C57 C55 121.1(6) . . ?
N13 C57 C55 116.7(6) . . ?
N14 C58 C59 122.1(4) . . ?
N14 C58 H58 118.9 . . ?
C59 C58 H58 118.9 . . ?
C60 C59 C58 117.5(5) . . ?
C60 C59 N13 119.1(5) . . ?
C58 C59 N13 123.4(4) . . ?
C59 C60 C61 120.5(5) . . ?
C59 C60 H60 119.8 . . ?
C61 C60 H60 119.8 . . ?
C62 C61 C60 119.7(5) . . ?
C62 C61 H61 120.2 . . ?
C60 C61 H61 120.2 . . ?
N14 C62 C61 120.6(5) . . ?
N14 C62 H62 119.7 . . ?
C61 C62 H62 119.7 . . ?
N15 C63 C64 121.8(4) . . ?
N15 C63 H63 119.1 . . ?
C64 C63 H63 119.1 . . ?
C63 C64 N16 120.4(4) . . ?
C63 C64 H64 119.8 . . ?
N16 C64 H64 119.8 . . ?
N15 C65 C66 120.3(4) . . ?
N15 C65 H65 119.9 . . ?
C66 C65 H65 119.9 . . ?
N16 C66 C65 120.7(4) . . ?
N16 C66 H66 119.6 . . ?
C65 C66 H66 119.6 . . ?
C68 C67 C72 120.3(6) . . ?
C68 C67 S1 119.8(6) . . ?
C72 C67 S1 119.8(6) . . ?
C67 C68 C69 118.8(9) . . ?
C67 C68 H68 120.6 . . ?
C69 C68 H68 120.6 . . ?
C70 C69 C68 121.3(9) . . ?
C70 C69 H69 119.4 . . ?
C68 C69 H69 119.4 . . ?
C71 C70 C69 117.8(7) . . ?
C71 C70 C73 122.5(11) . . ?
C69 C70 C73 119.7(11) . . ?
C70 C71 C72 123.4(9) . . ?
C70 C71 H71 118.3 . . ?
C72 C71 H71 118.3 . . ?
C71 C72 C67 118.4(8) . . ?
C71 C72 H72 120.8 . . ?
C67 C72 H72 120.8 . . ?
C70 C73 H73A 109.5 . . ?
C70 C73 H73B 109.5 . . ?
H73A C73 H73B 109.5 . . ?
C70 C73 H73C 109.5 . . ?
H73A C73 H73C 109.5 . . ?
H73B C73 H73C 109.5 . . ?
C75 C74 C79 120.9(6) . . ?
C75 C74 S2 118.9(5) . . ?
C79 C74 S2 120.1(5) . . ?
C74 C75 C76 118.8(7) . . ?
C74 C75 H75 120.6 . . ?
C76 C75 H75 120.6 . . ?
C77 C76 C75 121.9(8) . . ?
C77 C76 H76 119.0 . . ?
C75 C76 H76 119.0 . . ?
C78 C77 C76 117.9(7) . . ?
C78 C77 C80 120.7(8) . . ?
C76 C77 C80 121.4(9) . . ?
C77 C78 C79 122.6(7) . . ?
C77 C78 H78 118.7 . . ?
C79 C78 H78 118.7 . . ?
C74 C79 C78 117.8(7) . . ?
C74 C79 H79 121.1 . . ?
C78 C79 H79 121.1 . . ?
C77 C80 H80A 109.5 . . ?
C77 C80 H80B 109.5 . . ?
H80A C80 H80B 109.5 . . ?
C77 C80 H80C 109.5 . . ?
H80A C80 H80C 109.5 . . ?
H80B C80 H80C 109.5 . . ?
C1 N1 C5 119.3(5) . . ?
C1 N1 Pd1 120.7(4) . . ?
C5 N1 Pd1 119.9(3) . . ?
C6 N2 C4 126.0(5) . . ?
C6 N2 H2A 117.0 . . ?
C4 N2 H2A 117.0 . . ?
C13 N3 C15 126.6(5) . . ?
C13 N3 H3A 116.7 . . ?
C15 N3 H3A 116.7 . . ?
C18 N4 C14 119.8(4) . . ?
C18 N4 Pd2 120.1(3) . . ?
C14 N4 Pd2 119.9(3) . . ?
C19 N5 C17 126.1(5) . . ?
C19 N5 H5A 117.0 . . ?
C17 N5 H5A 117.0 . . ?
C26 N6 C28 126.2(5) . . ?
C26 N6 H6 116.9 . . ?
C28 N6 H6 116.9 . . ?
C27 N7 C31 120.5(5) . . ?
C27 N7 Pd1 121.3(3) . 5_566 ?
C31 N7 Pd1 118.2(4) . 5_566 ?
C36 N8 C32 118.9(4) . . ?
C36 N8 Pd1 121.8(3) . . ?
C32 N8 Pd1 119.3(3) . . ?
C37 N9 C35 125.5(4) . . ?
C37 N9 H9A 117.3 . . ?
C35 N9 H9A 117.3 . . ?
C44 N10 C46 127.4(4) . . ?
C44 N10 H10A 116.3 . . ?
C46 N10 H10A 116.3 . . ?
C49 N11 C45 120.6(4) . . ?
C49 N11 Pd2 122.0(3) . . ?
C45 N11 Pd2 117.1(3) . . ?
C50 N12 C48 126.3(5) . . ?
C50 N12 H12A 116.9 . . ?
C48 N12 H12A 116.9 . . ?
C57 N13 C59 125.4(5) . . ?
C57 N13 H13 117.3 . . ?
C59 N13 H13 117.3 . . ?
C58 N14 C62 119.7(5) . . ?
C58 N14 Pd1 120.1(3) . 5_566 ?
C62 N14 Pd1 120.2(4) . 5_566 ?
O9 N15 C63 121.5(4) . . ?
O9 N15 C65 120.0(4) . . ?
C63 N15 C65 118.5(4) . . ?
O10 N16 C66 120.6(4) . . ?
O10 N16 C64 121.1(4) . . ?
C66 N16 C64 118.3(4) . . ?
O12 S1 O13 113.3(3) . . ?
O12 S1 O11 112.6(3) . . ?
O13 S1 O11 111.6(3) . . ?
O12 S1 C67 106.8(3) . . ?
O13 S1 C67 106.4(3) . . ?
O11 S1 C67 105.5(3) . . ?
O16 S2 O15 113.9(3) . . ?
O16 S2 O14 113.4(3) . . ?
O15 S2 O14 109.1(3) . . ?
O16 S2 C74 107.4(3) . . ?
O15 S2 C74 107.0(3) . . ?
O14 S2 C74 105.5(3) . . ?
N1 Pd1 N8 90.08(18) . . ?
N1 Pd1 N7 179.01(15) . 5_566 ?
N8 Pd1 N7 90.08(17) . 5_566 ?
N1 Pd1 N14 88.42(19) . 5_566 ?
N8 Pd1 N14 178.43(19) . 5_566 ?
N7 Pd1 N14 91.42(18) 5_566 5_566 ?
N4 Pd2 N4 180.0 5_566 . ?
N4 Pd2 N11 92.88(16) 5_566 5_566 ?
N4 Pd2 N11 87.12(16) . 5_566 ?
N4 Pd2 N11 87.12(16) 5_566 . ?
N4 Pd2 N11 92.88(16) . . ?
N11 Pd2 N11 180.0 5_566 . ?
O18 S3 O17 116.9(6) . . ?
O18 S3 O19 109.7(6) . . ?
O17 S3 O19 109.5(7) . . ?
O18 S3 C81 108.4(9) . . ?
O17 S3 C81 108.0(5) . . ?
O19 S3 C81 103.5(6) . . ?
C82 C81 C86 120.0 . . ?
C82 C81 S3 122.1(5) . . ?
C86 C81 S3 117.9(5) . . ?
C83 C82 C81 120.0 . . ?
C83 C82 H82 120.0 . . ?
C81 C82 H82 120.0 . . ?
C84 C83 C82 120.0 . . ?
C84 C83 H83 120.0 . . ?
C82 C83 H83 120.0 . . ?
C83 C84 C85 120.0 . . ?
C83 C84 C87 120.2(4) . . ?
C85 C84 C87 119.7(4) . . ?
C86 C85 C84 120.0 . . ?
C86 C85 H85 120.0 . . ?
C84 C85 H85 120.0 . . ?
C85 C86 C81 120.0 . . ?
C85 C86 H86 120.0 . . ?
C81 C86 H86 120.0 . . ?
C84 C87 H87A 109.5 . . ?
C84 C87 H87B 109.5 . . ?
H87A C87 H87B 109.5 . . ?
C84 C87 H87C 109.5 . . ?
H87A C87 H87C 109.5 . . ?
H87B C87 H87C 109.5 . . ?
O18' S3' O19' 114.0(10) . . ?
O18' S3' O17' 113.7(8) . . ?
O19' S3' O17' 110.1(8) . . ?
O18' S3' C81' 104.9(9) . . ?
O19' S3' C81' 108.4(11) . . ?
O17' S3' C81' 105.1(13) . . ?
C82' C81' C86' 120.0 . . ?
C82' C81' S3' 119.0(9) . . ?
C86' C81' S3' 121.0(10) . . ?
C83' C82' C81' 120.0 . . ?
C83' C82' H82' 120.0 . . ?
C81' C82' H82' 120.0 . . ?
C82' C83' C84' 120.0 . . ?
C82' C83' H83' 120.0 . . ?
C84' C83' H83' 120.0 . . ?
C85' C84' C83' 120.0 . . ?
C85' C84' C87' 120.0(4) . . ?
C83' C84' C87' 119.9(4) . . ?
C84' C85' C86' 120.0 . . ?
C84' C85' H85' 120.0 . . ?
C86' C85' H85' 120.0 . . ?
C85' C86' C81' 120.0 . . ?
C85' C86' H86' 120.0 . . ?
C81' C86' H86' 120.0 . . ?
C84' C87' H87D 109.5 . . ?
C84' C87' H87E 109.5 . . ?
H87D C87' H87E 109.5 . . ?
C84' C87' H87F 109.5 . . ?
H87D C87' H87F 109.5 . . ?
H87E C87' H87F 109.5 . . ?
O20 S4 C89 103.0(6) . . ?
O20 S4 C88 105.5(8) . . ?
C89 S4 C88 90.1(8) . . ?
S4 C88 H88A 109.5 . . ?
S4 C88 H88B 109.5 . . ?
H88A C88 H88B 109.5 . . ?
S4 C88 H88C 109.5 . . ?
H88A C88 H88C 109.5 . . ?
H88B C88 H88C 109.5 . . ?
S4 C89 H89A 109.5 . . ?
S4 C89 H89B 109.5 . . ?
H89A C89 H89B 109.5 . . ?
S4 C89 H89C 109.5 . . ?
H89A C89 H89C 109.5 . . ?
H89B C89 H89C 109.5 . . ?

loop_
_geom_bond_atom_site_label_1
_geom_bond_atom_site_label_2
_geom_bond_distance
_geom_bond_site_symmetry_2
_geom_bond_publ_flag
C1 N1 1.348(7) . ?
C1 C2 1.389(10) . ?
C1 H1 0.9500 . ?
C2 C3 1.352(10) . ?
C2 H2 0.9500 . ?
C3 C4 1.395(8) . ?
C3 H3 0.9500 . ?
C4 C5 1.358(8) . ?
C4 N2 1.407(7) . ?
C5 N1 1.350(7) . ?
C5 H5 0.9500 . ?
C6 O1 1.228(7) . ?
C6 N2 1.348(8) . ?
C6 C7 1.496(8) . ?
C7 C8 1.375(9) . ?
C7 C12 1.403(7) . ?
C8 C9 1.385(10) . ?
C8 H8 0.9500 . ?
C9 C10 1.383(9) . ?
C9 H9 0.9500 . ?
C10 C11 1.381(9) . ?
C10 H10 0.9500 . ?
C11 C12 1.382(8) . ?
C11 C13 1.504(7) . ?
C12 H12 0.9500 . ?
C13 O2 1.227(7) . ?
C13 N3 1.360(7) . ?
C14 N4 1.359(6) . ?
C14 C15 1.376(7) . ?
C14 H14 0.9500 . ?
C15 C16 1.380(7) . ?
C15 N3 1.405(6) . ?
C16 C17 1.398(7) . ?
C16 H16 0.9500 . ?
C17 C18 1.387(7) . ?
C17 N5 1.421(6) . ?
C18 N4 1.346(6) . ?
C18 H18 0.9500 . ?
C19 O3 1.223(8) . ?
C19 N5 1.349(8) . ?
C19 C20 1.502(8) . ?
C20 C21 1.353(10) . ?
C20 C25 1.389(8) . ?
C21 C22 1.389(11) . ?
C21 H21 0.9500 . ?
C22 C23 1.373(11) . ?
C22 H22 0.9500 . ?
C23 C24 1.397(9) . ?
C23 H23 0.9500 . ?
C24 C25 1.390(8) . ?
C24 C26 1.499(8) . ?
C25 H25 0.9500 . ?
C26 O4 1.215(7) . ?
C26 N6 1.358(7) . ?
C27 N7 1.350(6) . ?
C27 C28 1.394(8) . ?
C27 H27 0.9500 . ?
C28 N6 1.405(7) . ?
C28 C29 1.415(7) . ?
C29 C30 1.371(8) . ?
C29 H29 0.9500 . ?
C30 C31 1.378(8) . ?
C30 H30 0.9500 . ?
C31 N7 1.353(6) . ?
C31 H31 0.9500 . ?
C32 C33 1.355(8) . ?
C32 N8 1.360(7) . ?
C32 H32 0.9500 . ?
C33 C34 1.394(8) . ?
C33 H33 0.9500 . ?
C34 C35 1.385(7) . ?
C34 H34 0.9500 . ?
C35 C36 1.374(7) . ?
C35 N9 1.424(6) . ?
C36 N8 1.344(6) . ?
C36 H36 0.9500 . ?
C37 O5 1.229(6) . ?
C37 N9 1.355(6) . ?
C37 C38 1.493(7) . ?
C38 C43 1.388(7) . ?
C38 C39 1.398(7) . ?
C39 C40 1.386(7) . ?
C39 H39 0.9500 . ?
C40 C41 1.388(7) . ?
C40 H40 0.9500 . ?
C41 C42 1.392(7) . ?
C41 H41 0.9500 . ?
C42 C43 1.393(7) . ?
C42 C44 1.508(7) . ?
C43 H43 0.9500 . ?
C44 O6 1.180(6) . ?
C44 N10 1.338(7) . ?
C45 N11 1.350(6) . ?
C45 C46 1.383(7) . ?
C45 H45 0.9500 . ?
C46 N10 1.396(6) . ?
C46 C47 1.400(7) . ?
C47 C48 1.379(7) . ?
C47 H47 0.9500 . ?
C48 C49 1.396(7) . ?
C48 N12 1.412(6) . ?
C49 N11 1.339(6) . ?
C49 H49 0.9500 . ?
C50 O7 1.239(8) . ?
C50 N12 1.361(7) . ?
C50 C51 1.471(9) . ?
C51 C56 1.396(8) . ?
C51 C52 1.404(10) . ?
C52 C53 1.395(12) . ?
C52 H52 0.9500 . ?
C53 C54 1.351(11) . ?
C53 H53 0.9500 . ?
C54 C55 1.405(10) . ?
C54 H54 0.9500 . ?
C55 C56 1.392(8) . ?
C55 C57 1.513(8) . ?
C56 H56 0.9500 . ?
C57 O8 1.219(8) . ?
C57 N13 1.340(8) . ?
C58 N14 1.338(6) . ?
C58 C59 1.393(7) . ?
C58 H58 0.9500 . ?
C59 C60 1.375(7) . ?
C59 N13 1.395(7) . ?
C60 C61 1.379(9) . ?
C60 H60 0.9500 . ?
C61 C62 1.366(8) . ?
C61 H61 0.9500 . ?
C62 N14 1.360(6) . ?
C62 H62 0.9500 . ?
C63 N15 1.331(6) . ?
C63 C64 1.353(7) . ?
C63 H63 0.9500 . ?
C64 N16 1.353(6) . ?
C64 H64 0.9500 . ?
C65 N15 1.348(6) . ?
C65 C66 1.371(7) . ?
C65 H65 0.9500 . ?
C66 N16 1.344(6) . ?
C66 H66 0.9500 . ?
C67 C68 1.368(11) . ?
C67 C72 1.390(10) . ?
C67 S1 1.774(6) . ?
C68 C69 1.417(11) . ?
C68 H68 0.9500 . ?
C69 C70 1.372(14) . ?
C69 H69 0.9500 . ?
C70 C71 1.351(14) . ?
C70 C73 1.526(10) . ?
C71 C72 1.383(9) . ?
C71 H71 0.9500 . ?
C72 H72 0.9500 . ?
C73 H73A 0.9800 . ?
C73 H73B 0.9800 . ?
C73 H73C 0.9800 . ?
C74 C75 1.380(10) . ?
C74 C79 1.384(9) . ?
C74 S2 1.792(6) . ?
C75 C76 1.386(10) . ?
C75 H75 0.9500 . ?
C76 C77 1.373(11) . ?
C76 H76 0.9500 . ?
C77 C78 1.365(11) . ?
C77 C80 1.506(11) . ?
C78 C79 1.396(10) . ?
C78 H78 0.9500 . ?
C79 H79 0.9500 . ?
C80 H80A 0.9800 . ?
C80 H80B 0.9800 . ?
C80 H80C 0.9800 . ?
N1 Pd1 2.018(5) . ?
N2 H2A 0.8800 . ?
N3 H3A 0.8800 . ?
N4 Pd2 2.023(4) . ?
N5 H5A 0.8800 . ?
N6 H6 0.8800 . ?
N7 Pd1 2.027(5) 5_566 ?
N8 Pd1 2.024(4) . ?
N9 H9A 0.8800 . ?
N10 H10A 0.8800 . ?
N11 Pd2 2.039(4) . ?
N12 H12A 0.8800 . ?
N13 H13 0.8800 . ?
N14 Pd1 2.028(4) 5_566 ?
N15 O9 1.308(5) . ?
N16 O10 1.308(5) . ?
S1 O12 1.439(5) . ?
S1 O13 1.443(5) . ?
S1 O11 1.457(4) . ?
S2 O16 1.387(5) . ?
S2 O15 1.439(4) . ?
S2 O14 1.468(5) . ?
S3 O18 1.364(10) . ?
S3 O17 1.373(9) . ?
S3 O19 1.454(10) . ?
S3 C81 1.785(7) . ?
C81 C82 1.3900 . ?
C81 C86 1.3900 . ?
C82 C83 1.3900 . ?
C82 H82 0.9500 . ?
C83 C84 1.3900 . ?
C83 H83 0.9500 . ?
C84 C85 1.3900 . ?
C84 C87 1.480(15) . ?
C85 C86 1.3900 . ?
C85 H85 0.9500 . ?
C86 H86 0.9500 . ?
C87 H87A 0.9800 . ?
C87 H87B 0.9800 . ?
C87 H87C 0.9800 . ?
S3' O18' 1.361(11) . ?
S3' O19' 1.407(13) . ?
S3' O17' 1.419(13) . ?
S3' C81' 1.788(15) . ?
C81' C82' 1.3900 . ?
C81' C86' 1.3900 . ?
C82' C83' 1.3900 . ?
C82' H82' 0.9500 . ?
C83' C84' 1.3900 . ?
C83' H83' 0.9500 . ?
C84' C85' 1.3900 . ?
C84' C87' 1.445(17) . ?
C85' C86' 1.3900 . ?
C85' H85' 0.9500 . ?
C86' H86' 0.9500 . ?
C87' H87D 0.9800 . ?
C87' H87E 0.9800 . ?
C87' H87F 0.9800 . ?
S4 O20 1.494(7) . ?
S4 C89 1.710(10) . ?
S4 C88 1.793(14) . ?
C88 H88A 0.9800 . ?
C88 H88B 0.9800 . ?
C88 H88C 0.9800 . ?
C89 H89A 0.9800 . ?
C89 H89B 0.9800 . ?
C89 H89C 0.9800 . ?

loop_
_geom_hbond_atom_site_label_D
_geom_hbond_atom_site_label_H
_geom_hbond_atom_site_label_A
_geom_hbond_distance_DH
_geom_hbond_distance_HA
_geom_hbond_distance_DA
_geom_hbond_angle_DHA
_geom_hbond_site_symmetry_A
_geom_hbond_publ_flag
C1 H1 O18^a 0.95 2.42 3.328(13) 159.7 5_566 yes
C1 H1 S3'^b 0.95 2.96 3.903(10) 176.0 5_566 yes
C1 H1 O18'^b 0.95 2.40 3.258(15) 149.9 5_566 yes
C2 H2 O1 0.95 2.32 3.237(7) 161.3 7_556 yes
C3 H3 O1 0.95 2.39 2.880(8) 111.6 . yes
C5 H5 O9 0.95 2.46 3.257(6) 142.0 . yes
C5 H5 O11 0.95 2.49 3.152(6) 127.2 . yes
C14 H14 O2 0.95 2.29 2.852(6) 116.8 . yes
C14 H14 O10 0.95 2.55 3.354(6) 142.5 . yes
C16 H16 O3 0.95 2.23 2.807(7) 117.9 . yes
C16 H16 O20 0.95 2.32 3.054(8) 133.3 . yes
C18 H18 O10 0.95 2.39 3.207(6) 143.5 5_566 yes
C18 H18 O14 0.95 2.55 3.240(6) 129.6 . yes
C27 H27 O4 0.95 2.18 2.793(6) 121.0 . yes
C27 H27 O9 0.95 2.39 3.186(7) 140.8 5_566 yes
C31 H31 S3^a 0.95 2.95 3.887(7) 168.4 . yes
C31 H31 O17^a 0.95 2.60 3.428(9) 145.9 . yes
C31 H31 O18'^b 0.95 2.60 3.457(13) 149.5 . yes
C32 H32 O19^a 0.95 2.37 3.248(11) 153.9 5_566 yes
C32 H32 O18'^b 0.95 2.47 3.335(12) 150.6 5_566 yes
C34 H34 O5 0.95 2.40 2.871(7) 110.4 . yes
C36 H36 O9 0.95 2.52 3.305(6) 140.0 . yes
C45 H45 O6 0.95 2.15 2.750(6) 120.2 . yes
C45 H45 O10 0.95 2.48 3.316(6) 146.3 . yes
C47 H47 O7 0.95 2.20 2.798(7) 120.1 . yes
C49 H49 O10 0.95 2.43 3.236(6) 142.6 5_566 yes
C58 H58 O8 0.95 2.37 2.843(6) 110.1 . yes
C58 H58 O9 0.95 2.33 3.140(6) 143.4 5_566 yes
C62 H62 O18^a 0.95 2.35 3.265(13) 160.3 . yes
C62 H62 O18'^b 0.95 2.57 3.416(15) 148.2 . yes
C63 H63 O8 0.95 2.28 3.098(6) 144.4 5_566 yes
C64 H64 O2 0.95 2.26 3.020(7) 136.5 . yes
C66 H66 O6 0.95 2.22 2.919(6) 129.2 . yes
C72 H72 O6 0.95 2.52 3.395(12) 153.9 . yes
C75 H75 S4 0.95 2.95 3.818(8) 152.7 5_666 yes
N2 H2A O11 0.88 1.92 2.761(6) 159.2 . yes
N3 H3A O20 0.88 1.94 2.778(8) 158.9 . yes
N5 H5A S2 0.88 3.03 3.810(5) 148.9 . yes
N5 H5A O14 0.88 1.89 2.746(6) 163.6 . yes
N9 H9A O13 0.88 1.96 2.811(6) 162.7 . yes
N12 H12A O15 0.88 1.93 2.777(6) 160.9 . yes
N13 H13 O17^a 0.88 2.08 2.888(10) 152.5 7_566 yes
C86'^b H86'^b O1 0.95 2.65 3.517(13) 152.7 3_455 yes
C89 H89A O16 0.98 2.55 3.321(13) 135.8 5_666 yes

loop_
_geom_torsion_atom_site_label_1
_geom_torsion_atom_site_label_2
_geom_torsion_atom_site_label_3
_geom_torsion_atom_site_label_4
_geom_torsion
_geom_torsion_site_symmetry_1
_geom_torsion_site_symmetry_2
_geom_torsion_site_symmetry_3
_geom_torsion_site_symmetry_4
_geom_torsion_publ_flag
N1 C1 C2 C3 -0.9(13) . . . . ?
C1 C2 C3 C4 -0.4(14) . . . . ?
C2 C3 C4 C5 2.0(12) . . . . ?
C2 C3 C4 N2 179.8(8) . . . . ?
C3 C4 C5 N1 -2.4(10) . . . . ?
N2 C4 C5 N1 179.6(6) . . . . ?
O1 C6 C7 C8 -23.8(12) . . . . ?
N2 C6 C7 C8 156.1(7) . . . . ?
O1 C6 C7 C12 155.0(8) . . . . ?
N2 C6 C7 C12 -25.1(11) . . . . ?
C12 C7 C8 C9 -0.8(13) . . . . ?
C6 C7 C8 C9 178.0(8) . . . . ?
C7 C8 C9 C10 3.5(15) . . . . ?
C8 C9 C10 C11 -4.7(15) . . . . ?
C9 C10 C11 C12 3.2(13) . . . . ?
C9 C10 C11 C13 -175.5(8) . . . . ?
C10 C11 C12 C7 -0.4(11) . . . . ?
C13 C11 C12 C7 178.3(6) . . . . ?
C8 C7 C12 C11 -0.8(11) . . . . ?
C6 C7 C12 C11 -179.5(7) . . . . ?
C10 C11 C13 O2 152.3(7) . . . . ?
C12 C11 C13 O2 -26.5(10) . . . . ?
C10 C11 C13 N3 -26.3(10) . . . . ?
C12 C11 C13 N3 155.0(6) . . . . ?
N4 C14 C15 C16 0.6(8) . . . . ?
N4 C14 C15 N3 179.0(5) . . . . ?
C14 C15 C16 C17 -0.4(8) . . . . ?
N3 C15 C16 C17 -178.9(5) . . . . ?
C15 C16 C17 C18 -0.4(8) . . . . ?
C15 C16 C17 N5 -179.9(5) . . . . ?
C16 C17 C18 N4 1.0(7) . . . . ?
N5 C17 C18 N4 -179.4(4) . . . . ?
O3 C19 C20 C21 -18.0(12) . . . . ?
N5 C19 C20 C21 165.7(8) . . . . ?
O3 C19 C20 C25 160.4(8) . . . . ?
N5 C19 C20 C25 -16.0(11) . . . . ?
C25 C20 C21 C22 -1.1(16) . . . . ?
C19 C20 C21 C22 177.3(10) . . . . ?
C20 C21 C22 C23 0.7(19) . . . . ?
C21 C22 C23 C24 -0.2(18) . . . . ?
C22 C23 C24 C25 0.2(13) . . . . ?
C22 C23 C24 C26 -176.1(9) . . . . ?
C21 C20 C25 C24 1.0(11) . . . . ?
C19 C20 C25 C24 -177.3(6) . . . . ?
C23 C24 C25 C20 -0.6(10) . . . . ?
C26 C24 C25 C20 176.0(6) . . . . ?
C25 C24 C26 O4 -1.5(8) . . . . ?
C23 C24 C26 O4 174.8(7) . . . . ?
C25 C24 C26 N6 -177.9(5) . . . . ?
C23 C24 C26 N6 -1.5(9) . . . . ?
N7 C27 C28 N6 -177.9(5) . . . . ?
N7 C27 C28 C29 0.3(7) . . . . ?
C27 C28 C29 C30 -0.8(8) . . . . ?
N6 C28 C29 C30 177.5(5) . . . . ?
C28 C29 C30 C31 0.4(8) . . . . ?
C29 C30 C31 N7 0.6(8) . . . . ?
N8 C32 C33 C34 -0.6(11) . . . . ?
C32 C33 C34 C35 -0.1(11) . . . . ?
C33 C34 C35 C36 -0.4(10) . . . . ?
C33 C34 C35 N9 -178.6(6) . . . . ?
C34 C35 C36 N8 1.6(9) . . . . ?
N9 C35 C36 N8 179.9(5) . . . . ?
O5 C37 C38 C43 -160.1(6) . . . . ?
N9 C37 C38 C43 17.8(9) . . . . ?
O5 C37 C38 C39 17.8(9) . . . . ?
N9 C37 C38 C39 -164.3(5) . . . . ?
C43 C38 C39 C40 1.3(9) . . . . ?
C37 C38 C39 C40 -176.7(6) . . . . ?
C38 C39 C40 C41 -1.1(10) . . . . ?
C39 C40 C41 C42 -0.6(10) . . . . ?
C40 C41 C42 C43 2.0(10) . . . . ?
C40 C41 C42 C44 179.2(6) . . . . ?
C39 C38 C43 C42 0.1(9) . . . . ?
C37 C38 C43 C42 177.9(6) . . . . ?
C41 C42 C43 C38 -1.7(10) . . . . ?
C44 C42 C43 C38 -179.1(6) . . . . ?
C41 C42 C44 O6 -163.4(7) . . . . ?
C43 C42 C44 O6 13.9(10) . . . . ?
C41 C42 C44 N10 17.6(10) . . . . ?
C43 C42 C44 N10 -165.1(6) . . . . ?
N11 C45 C46 N10 -179.4(6) . . . . ?
N11 C45 C46 C47 1.3(10) . . . . ?
C45 C46 C47 C48 -0.6(11) . . . . ?
N10 C46 C47 C48 -179.9(6) . . . . ?
C46 C47 C48 C49 -0.5(10) . . . . ?
C46 C47 C48 N12 -178.8(6) . . . . ?
C47 C48 C49 N11 0.8(9) . . . . ?
N12 C48 C49 N11 179.3(5) . . . . ?
O7 C50 C51 C56 -147.3(9) . . . . ?
N12 C50 C51 C56 30.9(13) . . . . ?
O7 C50 C51 C52 30.6(15) . . . . ?
N12 C50 C51 C52 -151.2(10) . . . . ?
C56 C51 C52 C53 -3.6(19) . . . . ?
C50 C51 C52 C53 178.4(13) . . . . ?
C51 C52 C53 C54 2(2) . . . . ?
C52 C53 C54 C55 1(2) . . . . ?
C53 C54 C55 C56 -2.3(18) . . . . ?
C53 C54 C55 C57 177.5(12) . . . . ?
C54 C55 C56 C51 0.7(13) . . . . ?
C57 C55 C56 C51 -179.2(7) . . . . ?
C52 C51 C56 C55 2.2(14) . . . . ?
C50 C51 C56 C55 -179.9(8) . . . . ?
C56 C55 C57 O8 21.3(11) . . . . ?
C54 C55 C57 O8 -158.5(9) . . . . ?
C56 C55 C57 N13 -158.7(7) . . . . ?
C54 C55 C57 N13 21.4(12) . . . . ?
N14 C58 C59 C60 -0.7(11) . . . . ?
N14 C58 C59 N13 -179.9(6) . . . . ?
C58 C59 C60 C61 0.8(12) . . . . ?
N13 C59 C60 C61 -180.0(8) . . . . ?
C59 C60 C61 C62 -0.1(14) . . . . ?
C60 C61 C62 N14 -0.8(13) . . . . ?
N15 C63 C64 N16 -0.5(8) . . . . ?
N15 C65 C66 N16 -2.0(8) . . . . ?
C72 C67 C68 C69 2.6(11) . . . . ?
S1 C67 C68 C69 179.0(6) . . . . ?
C67 C68 C69 C70 -1.5(13) . . . . ?
C68 C69 C70 C71 -0.3(13) . . . . ?
C68 C69 C70 C73 179.6(8) . . . . ?
C69 C70 C71 C72 1.1(13) . . . . ?
C73 C70 C71 C72 -178.9(7) . . . . ?
C70 C71 C72 C67 0.0(12) . . . . ?
C68 C67 C72 C71 -1.9(10) . . . . ?
S1 C67 C72 C71 -178.3(6) . . . . ?
C79 C74 C75 C76 -0.9(11) . . . . ?
S2 C74 C75 C76 175.5(6) . . . . ?
C74 C75 C76 C77 1.5(12) . . . . ?
C75 C76 C77 C78 -1.0(12) . . . . ?
C75 C76 C77 C80 179.0(8) . . . . ?
C76 C77 C78 C79 -0.1(12) . . . . ?
C80 C77 C78 C79 179.8(7) . . . . ?
C75 C74 C79 C78 -0.2(10) . . . . ?
S2 C74 C79 C78 -176.6(5) . . . . ?
C77 C78 C79 C74 0.7(11) . . . . ?
C2 C1 N1 C5 0.5(10) . . . . ?
C2 C1 N1 Pd1 178.9(6) . . . . ?
C4 C5 N1 C1 1.1(9) . . . . ?
C4 C5 N1 Pd1 -177.3(5) . . . . ?
O1 C6 N2 C4 -0.5(13) . . . . ?
C7 C6 N2 C4 179.6(7) . . . . ?
C5 C4 N2 C6 -153.8(7) . . . . ?
C3 C4 N2 C6 28.3(12) . . . . ?
O2 C13 N3 C15 2.0(10) . . . . ?
C11 C13 N3 C15 -179.5(5) . . . . ?
C14 C15 N3 C13 22.3(9) . . . . ?
C16 C15 N3 C13 -159.2(6) . . . . ?
C17 C18 N4 C14 -0.9(7) . . . . ?
C17 C18 N4 Pd2 -175.6(4) . . . . ?
C15 C14 N4 C18 0.1(7) . . . . ?
C15 C14 N4 Pd2 174.7(4) . . . . ?
O3 C19 N5 C17 -0.1(12) . . . . ?
C20 C19 N5 C17 176.1(6) . . . . ?
C18 C17 N5 C19 -163.2(6) . . . . ?
C16 C17 N5 C19 16.3(9) . . . . ?
O4 C26 N6 C28 -3.6(9) . . . . ?
C24 C26 N6 C28 172.6(5) . . . . ?
C27 C28 N6 C26 7.8(8) . . . . ?
C29 C28 N6 C26 -170.4(5) . . . . ?
C28 C27 N7 C31 0.6(7) . . . . ?
C28 C27 N7 Pd1 -179.3(3) . . . 5_566 ?
C30 C31 N7 C27 -1.1(7) . . . . ?
C30 C31 N7 Pd1 178.8(4) . . . 5_566 ?
C35 C36 N8 C32 -2.2(8) . . . . ?
C35 C36 N8 Pd1 178.3(4) . . . . ?
C33 C32 N8 C36 1.7(9) . . . . ?
C33 C32 N8 Pd1 -178.8(5) . . . . ?
O5 C37 N9 C35 5.6(9) . . . . ?
C38 C37 N9 C35 -172.3(5) . . . . ?
C36 C35 N9 C37 147.2(6) . . . . ?
C34 C35 N9 C37 -34.5(9) . . . . ?
O6 C44 N10 C46 -4.4(12) . . . . ?
C42 C44 N10 C46 174.6(6) . . . . ?
C45 C46 N10 C44 -3.4(12) . . . . ?
C47 C46 N10 C44 175.8(7) . . . . ?
C48 C49 N11 C45 -0.1(8) . . . . ?
C48 C49 N11 Pd2 173.7(4) . . . . ?
C46 C45 N11 C49 -1.0(8) . . . . ?
C46 C45 N11 Pd2 -175.1(5) . . . . ?
O7 C50 N12 C48 -3.9(14) . . . . ?
C51 C50 N12 C48 178.0(7) . . . . ?
C47 C48 N12 C50 -12.9(11) . . . . ?
C49 C48 N12 C50 168.8(7) . . . . ?
O8 C57 N13 C59 1.3(10) . . . . ?
C55 C57 N13 C59 -178.7(6) . . . . ?
C60 C59 N13 C57 146.9(7) . . . . ?
C58 C59 N13 C57 -33.8(11) . . . . ?
C59 C58 N14 C62 -0.2(10) . . . . ?
C59 C58 N14 Pd1 -178.9(5) . . . 5_566 ?
C61 C62 N14 C58 0.9(11) . . . . ?
C61 C62 N14 Pd1 179.6(6) . . . 5_566 ?
C64 C63 N15 O9 -178.6(4) . . . . ?
C64 C63 N15 C65 0.7(7) . . . . ?
C66 C65 N15 O9 179.9(4) . . . . ?
C66 C65 N15 C63 0.5(7) . . . . ?
C65 C66 N16 O10 -179.0(4) . . . . ?
C65 C66 N16 C64 2.2(7) . . . . ?
C63 C64 N16 O10 -179.7(4) . . . . ?
C63 C64 N16 C66 -0.9(7) . . . . ?
C68 C67 S1 O12 42.2(7) . . . . ?
C72 C67 S1 O12 -141.4(6) . . . . ?
C68 C67 S1 O13 163.4(6) . . . . ?
C72 C67 S1 O13 -20.2(6) . . . . ?
C68 C67 S1 O11 -77.9(6) . . . . ?
C72 C67 S1 O11 98.5(6) . . . . ?
C75 C74 S2 O16 37.6(6) . . . . ?
C79 C74 S2 O16 -145.9(6) . . . . ?
C75 C74 S2 O15 160.3(5) . . . . ?
C79 C74 S2 O15 -23.2(6) . . . . ?
C75 C74 S2 O14 -83.6(6) . . . . ?
C79 C74 S2 O14 92.9(6) . . . . ?
O18 S3 C81 C82 82.2(10) . . . . ?
O17 S3 C81 C82 -45.4(10) . . . . ?
O19 S3 C81 C82 -161.4(8) . . . . ?
O18 S3 C81 C86 -98.1(8) . . . . ?
O17 S3 C81 C86 134.4(7) . . . . ?
O19 S3 C81 C86 18.4(9) . . . . ?
C86 C81 C82 C83 0.0 . . . . ?
S3 C81 C82 C83 179.7(10) . . . . ?
C81 C82 C83 C84 0.0 . . . . ?
C82 C83 C84 C85 0.0 . . . . ?
C82 C83 C84 C87 175.3(17) . . . . ?
C83 C84 C85 C86 0.0 . . . . ?
C87 C84 C85 C86 -175.3(17) . . . . ?
C84 C85 C86 C81 0.0 . . . . ?
C82 C81 C86 C85 0.0 . . . . ?
S3 C81 C86 C85 -179.7(9) . . . . ?
O18' S3' C81' C82' -76.6(10) . . . . ?
O19' S3' C81' C82' 45.6(12) . . . . ?
O17' S3' C81' C82' 163.3(10) . . . . ?
O18' S3' C81' C86' 101.2(10) . . . . ?
O19' S3' C81' C86' -136.7(10) . . . . ?
O17' S3' C81' C86' -19.0(11) . . . . ?
C86' C81' C82' C83' 0.0 . . . . ?
S3' C81' C82' C83' 177.8(10) . . . . ?
C81' C82' C83' C84' 0.0 . . . . ?
C82' C83' C84' C85' 0.0 . . . . ?
C82' C83' C84' C87' -177.2(19) . . . . ?
C83' C84' C85' C86' 0.0 . . . . ?
C87' C84' C85' C86' 177.2(19) . . . . ?
C84' C85' C86' C81' 0.0 . . . . ?
C82' C81' C86' C85' 0.0 . . . . ?
S3' C81' C86' C85' -177.7(10) . . . . ?
